data_7249451
loop_
_publ_author_name
'Gw\'o\'zd\'z, Magdalena'
'Markiewicz, Marta'
'Stolte, Stefan'
'Chrobok, Anna'
'Turner, David R.'
'Matuszek, Karolina'
'Brz\;eczek-Szafran, Alina'

_publ_section_title
;
 Biomass-derived polyol esters as sustainable phase change materials for
 renewable energy storage
;
_journal_issue 22
_journal_name_full 'Green Chemistry'
_journal_page_first 11259
_journal_page_last 11271
_journal_paper_doi 10.1039/D4GC03460K
_journal_volume 26
_journal_year 2024
_chemical_absolute_configuration unk
_chemical_formula_moiety 'C28 H54 O6'
_chemical_formula_sum 'C28 H54 O6'
_chemical_formula_weight 486.71
_chemical_melting_point 340
_space_group_crystal_system monoclinic
_space_group_IT_number 5
_space_group_name_Hall 'C 2y'
_space_group_name_H-M_alt 'C 1 2 1'
_symmetry_Int_Tables_number 5
_audit_creation_date 2023-12-07
_audit_creation_method
;
Olex2 1.5
(compiled 2023.08.24 svn.re1ec1418 for OlexSys, GUI svn.r6817)
;
_audit_update_record
;
2024-07-11 deposited with the CCDC.	2024-09-17 downloaded from the CCDC.
;
_cell_angle_alpha 90
_cell_angle_beta 98.42(3)
_cell_angle_gamma 90
_cell_formula_units_Z 4
_cell_length_a 17.492(4)
_cell_length_b 4.754(1)
_cell_length_c 34.846(7)
_cell_measurement_reflns_used 2550
_cell_measurement_temperature 100(2)
_cell_measurement_theta_max 28.3
_cell_measurement_theta_min 1.7
_cell_volume 2866.5(11)
_computing_molecular_graphics 'Olex2 1.5 (Dolomanov et al., 2009)'
_computing_publication_material 'Olex2 1.5 (Dolomanov et al., 2009)'
_diffrn_ambient_temperature 100(2)
_diffrn_measured_fraction_theta_full 0.9942
_diffrn_measured_fraction_theta_max 0.8200
_diffrn_measurement_device_type 'Dectris Eiger 16m'
_diffrn_radiation_type 'Mo K\a'
_diffrn_radiation_wavelength 0.71073
_diffrn_reflns_av_R_equivalents 0.1179
_diffrn_reflns_av_unetI/netI 0.1106
_diffrn_reflns_Laue_measured_fraction_full 0.9942
_diffrn_reflns_Laue_measured_fraction_max 0.8200
_diffrn_reflns_limit_h_max 24
_diffrn_reflns_limit_h_min -24
_diffrn_reflns_limit_k_max 6
_diffrn_reflns_limit_k_min -6
_diffrn_reflns_limit_l_max 46
_diffrn_reflns_limit_l_min -46
_diffrn_reflns_number 23610
_diffrn_reflns_point_group_measured_fraction_full 0.9902
_diffrn_reflns_point_group_measured_fraction_max 0.8053
_diffrn_reflns_theta_full 25.2417
_diffrn_reflns_theta_max 32.20
_diffrn_reflns_theta_min 1.77
_diffrn_source Synchrotron
_exptl_absorpt_coefficient_mu 0.077
_exptl_crystal_colour colourless
_exptl_crystal_density_diffrn 1.128
_exptl_crystal_description needle
_exptl_crystal_F_000 1080.661
_exptl_crystal_recrystallization_method 'Re-crystallisation from solvent'
_refine_diff_density_max 0.4557
_refine_diff_density_min -0.7366
_refine_diff_density_rms 0.2089
_refine_ls_abs_structure_details 'Hooft, R.W.W., Straver, L.H., Spek, A.L. (2010). J. Appl. Cryst., 43, 665-668.'
_refine_ls_abs_structure_Flack -0.0(6)
_refine_ls_d_res_high 0.6668
_refine_ls_d_res_low 11.4902
_refine_ls_goodness_of_fit_ref 0.9969
_refine_ls_matrix_type full
_refine_ls_number_constraints 78
_refine_ls_number_parameters 317
_refine_ls_number_reflns 8137
_refine_ls_number_restraints 3
_refine_ls_restrained_S_all 0.9968
_refine_ls_R_factor_all 0.0902
_refine_ls_R_factor_gt 0.0858
_refine_ls_shift/su_max -0.0009
_refine_ls_shift/su_mean 0.0001
_refine_ls_structure_factor_coef Fsqd
_refine_ls_weighting_details 'w=1/[\s^2^(Fo^2^)+(0.1587P)^2^] where P=(Fo^2^+2Fc^2^)/3'
_refine_ls_weighting_scheme calc
_refine_ls_wR_factor_gt 0.2103
_refine_ls_wR_factor_ref 0.2201
_reflns_Friedel_coverage 0.787
_reflns_limit_h_max 24
_reflns_limit_h_min -24
_reflns_limit_k_max 6
_reflns_limit_k_min -6
_reflns_limit_l_max 46
_reflns_limit_l_min -46
_reflns_number_gt 7128
_reflns_number_total 8137
_reflns_threshold_expression I>=2u(I)
_cod_data_source_file d4gc03460k3.cif
_cod_data_source_block C12_TA_C12
_cod_depositor_comments
;
The following automatic conversions were performed:

data item '_chemical_melting_point' value '340K' was changed to '340'
-- the value should be numeric and without a unit designator.

Automatic conversion script
Id: cif_fix_values 8170 2020-07-09 18:12:32Z antanas 

 Adding full bibliography for 7249451--7249452.cif.
;
_cod_original_cell_volume 2866.5(10)
_cod_original_sg_symbol_Hall ' C 2y'
_cod_database_code 7249451
_shelx_shelxl_version_number 2018/3
_olex2_refinement_description
;
;
_olex2_submission_special_instructions 'No special instructions were received'

loop_
_space_group_symop_id
_space_group_symop_operation_xyz
1 x,y,z
2 -x,y,-z
3 x+1/2,y+1/2,z
4 -x+1/2,y+1/2,-z

loop_
_atom_site_label
_atom_site_type_symbol
_atom_site_fract_x
_atom_site_fract_y
_atom_site_fract_z
_atom_site_U_iso_or_equiv
_atom_site_adp_type
_atom_site_occupancy
O4 O 0.67848(6) 0.1381(3) 0.53954(3) 0.0330(2) Uani 1.000000
O2 O 0.57110(7) 0.1445(3) 0.45813(3) 0.0368(3) Uani 1.000000
O6 O 0.56166(6) 0.6786(3) 0.57103(3) 0.0330(3) Uani 1.000000
O5 O 0.67713(7) 0.5068(3) 0.59703(3) 0.0362(3) Uani 1.000000
O3 O 0.69659(7) 0.6607(3) 0.50334(3) 0.0343(3) Uani 1.000000
O1 O 0.65394(7) 0.4477(3) 0.43614(3) 0.0328(3) Uani 1.000000
C007 C 0.62380(8) 0.5147(3) 0.57140(4) 0.0293(3) Uani 1.000000
C13 C 0.61282(9) 0.3470(4) 0.46262(4) 0.0295(3) Uani 1.000000
C15 C 0.61863(8) 0.3374(3) 0.53453(4) 0.0284(3) Uani 1.000000
C18 C 0.52774(9) 0.8609(4) 0.67366(4) 0.0313(3) Uani 1.000000
C16 C 0.56170(10) 0.8522(4) 0.60557(4) 0.0327(3) Uani 1.000000
C14 C 0.62362(9) 0.5264(4) 0.49917(4) 0.0297(3) Uani 1.000000
C3 C 0.88305(10) 0.5458(4) 0.11135(5) 0.0355(3) Uani 1.000000
C7 C 0.78088(9) 0.5246(4) 0.24120(5) 0.0319(3) Uani 1.000000
C5 C 0.83164(10) 0.5371(4) 0.17610(5) 0.0326(3) Uani 1.000000
C9 C 0.73037(9) 0.5029(4) 0.30632(5) 0.0315(3) Uani 1.000000
C10 C 0.69821(9) 0.3155(4) 0.33559(5) 0.0305(3) Uani 1.000000
C20 C 0.48402(9) 0.8615(4) 0.74037(4) 0.0306(3) Uani 1.000000
C12 C 0.65284(9) 0.2863(4) 0.40074(4) 0.0312(3) Uani 1.000000
C25 C 0.36063(10) 0.6806(4) 0.90328(5) 0.0337(3) Uani 1.000000
C17 C 0.54130(10) 0.6788(4) 0.63923(5) 0.0354(3) Uani 1.000000
C21 C 0.46203(9) 0.6850(4) 0.77343(4) 0.0314(3) Uani 1.000000
C24 C 0.38235(10) 0.8566(4) 0.87005(5) 0.0323(3) Uani 1.000000
C22 C 0.43407(9) 0.8585(4) 0.80543(4) 0.0311(3) Uani 1.000000
C26 C 0.33016(11) 0.8522(4) 0.93469(5) 0.0376(4) Uani 1.000000
C23 C 0.41159(9) 0.6829(4) 0.83851(5) 0.0316(3) Uani 1.000000
C4 C 0.85401(10) 0.3680(4) 0.14245(5) 0.0333(3) Uani 1.000000
C2 C 0.90598(11) 0.3750(4) 0.07787(5) 0.0396(4) Uani 1.000000
C19 C 0.50746(10) 0.6865(4) 0.70743(5) 0.0326(3) Uani 1.000000
C8 C 0.75129(9) 0.3400(4) 0.27162(5) 0.0317(3) Uani 1.000000
C11 C 0.68572(9) 0.4736(4) 0.37215(5) 0.0312(3) Uani 1.000000
C6 C 0.80281(10) 0.3568(4) 0.20708(5) 0.0323(3) Uani 1.000000
C27 C 0.30711(12) 0.6707(5) 0.96704(5) 0.0462(4) Uani 1.000000
C1 C 0.93436(13) 0.5572(5) 0.04677(6) 0.0503(5) Uani 1.000000
H3 H 0.6886(15) 0.815(4) 0.5134(8) 0.052(7) Uiso 1.000000
H4 H 0.7228(14) 0.228(8) 0.5392(10) 0.082(11) Uiso 1.000000
H15 H 0.56894(8) 0.2385(3) 0.53065(4) 0.0340(3) Uiso 1.000000
H18a H 0.57399(9) 0.9696(4) 0.68231(4) 0.0376(4) Uiso 1.000000
H18b H 0.48604(9) 0.9918(4) 0.66541(4) 0.0376(4) Uiso 1.000000
H16a H 0.61240(10) 0.9356(4) 0.61273(4) 0.0392(4) Uiso 1.000000
H16b H 0.52454(10) 1.0035(4) 0.59993(4) 0.0392(4) Uiso 1.000000
H14 H 0.58280(9) 0.6690(4) 0.49728(4) 0.0357(4) Uiso 1.000000
H3a H 0.84294(10) 0.6780(4) 0.10115(5) 0.0426(4) Uiso 1.000000
H3b H 0.92743(10) 0.6536(4) 0.12314(5) 0.0426(4) Uiso 1.000000
H7a H 0.74124(9) 0.6602(4) 0.23155(5) 0.0383(4) Uiso 1.000000
H7b H 0.82577(9) 0.6284(4) 0.25333(5) 0.0383(4) Uiso 1.000000
H5a H 0.87618(10) 0.6441(4) 0.18791(5) 0.0391(4) Uiso 1.000000
H5b H 0.79153(10) 0.6701(4) 0.16614(5) 0.0391(4) Uiso 1.000000
H9a H 0.69229(9) 0.6452(4) 0.29714(5) 0.0378(4) Uiso 1.000000
H9b H 0.77609(9) 0.5984(4) 0.31915(5) 0.0378(4) Uiso 1.000000
H10a H 0.64940(9) 0.2363(4) 0.32361(5) 0.0366(4) Uiso 1.000000
H10b H 0.73374(9) 0.1611(4) 0.34265(5) 0.0366(4) Uiso 1.000000
H20a H 0.44048(9) 0.9794(4) 0.73019(4) 0.0367(4) Uiso 1.000000
H20b H 0.52658(9) 0.9841(4) 0.75044(4) 0.0367(4) Uiso 1.000000
H12a H 0.68390(9) 0.1176(4) 0.40573(4) 0.0375(4) Uiso 1.000000
H12b H 0.60037(9) 0.2315(4) 0.39054(4) 0.0375(4) Uiso 1.000000
H25a H 0.32151(10) 0.5452(4) 0.89289(5) 0.0404(4) Uiso 1.000000
H25b H 0.40576(10) 0.5762(4) 0.91495(5) 0.0404(4) Uiso 1.000000
H17a H 0.58292(10) 0.5475(4) 0.64749(5) 0.0424(4) Uiso 1.000000
H17b H 0.49501(10) 0.5704(4) 0.63055(5) 0.0424(4) Uiso 1.000000
H21a H 0.42156(9) 0.5545(4) 0.76308(4) 0.0376(4) Uiso 1.000000
H21b H 0.50654(9) 0.5752(4) 0.78457(4) 0.0376(4) Uiso 1.000000
H24a H 0.33745(10) 0.9632(4) 0.85859(5) 0.0388(4) Uiso 1.000000
H24b H 0.42209(10) 0.9900(4) 0.88035(5) 0.0388(4) Uiso 1.000000
H22a H 0.47466(9) 0.9883(4) 0.81584(4) 0.0373(4) Uiso 1.000000
H22b H 0.38976(9) 0.9691(4) 0.79423(4) 0.0373(4) Uiso 1.000000
H26a H 0.36968(11) 0.9842(4) 0.94567(5) 0.0452(4) Uiso 1.000000
H26b H 0.28563(11) 0.9598(4) 0.92304(5) 0.0452(4) Uiso 1.000000
H23a H 0.45616(9) 0.5750(4) 0.85004(5) 0.0379(4) Uiso 1.000000
H23b H 0.37165(9) 0.5508(4) 0.82806(5) 0.0379(4) Uiso 1.000000
H4a H 0.80941(10) 0.2613(4) 0.13067(5) 0.0400(4) Uiso 1.000000
H4b H 0.89398(10) 0.2347(4) 0.15247(5) 0.0400(4) Uiso 1.000000
H2a H 0.94650(11) 0.2440(4) 0.08795(5) 0.0476(5) Uiso 1.000000
H2b H 0.86178(11) 0.2661(4) 0.06611(5) 0.0476(5) Uiso 1.000000
H19a H 0.46536(10) 0.5603(4) 0.69787(5) 0.0391(4) Uiso 1.000000
H19b H 0.55175(10) 0.5719(4) 0.71754(5) 0.0391(4) Uiso 1.000000
H8a H 0.70598(9) 0.2387(4) 0.25949(5) 0.0380(4) Uiso 1.000000
H8b H 0.79064(9) 0.2022(4) 0.28082(5) 0.0380(4) Uiso 1.000000
H11a H 0.73464(9) 0.5505(4) 0.38438(5) 0.0375(4) Uiso 1.000000
H11b H 0.65066(9) 0.6294(4) 0.36512(5) 0.0375(4) Uiso 1.000000
H6a H 0.84276(10) 0.2226(4) 0.21681(5) 0.0387(4) Uiso 1.000000
H6b H 0.75803(10) 0.2511(4) 0.19527(5) 0.0387(4) Uiso 1.000000
H27a H 0.2706(8) 0.531(3) 0.95617(7) 0.0693(6) Uiso 1.000000
H27b H 0.3521(2) 0.580(3) 0.9806(4) 0.0693(6) Uiso 1.000000
H27c H 0.2840(10) 0.7867(8) 0.9848(3) 0.0693(6) Uiso 1.000000
H1a H 0.9495(11) 0.4388(6) 0.0269(3) 0.0755(7) Uiso 1.000000
H1b H 0.8936(4) 0.680(3) 0.0356(4) 0.0755(7) Uiso 1.000000
H1c H 0.9779(8) 0.667(3) 0.05823(12) 0.0755(7) Uiso 1.000000

loop_
_atom_site_aniso_label
_atom_site_aniso_U_11
_atom_site_aniso_U_22
_atom_site_aniso_U_33
_atom_site_aniso_U_12
_atom_site_aniso_U_13
_atom_site_aniso_U_23
O4 0.0386(5) 0.0237(6) 0.0371(6) 0.0037(4) 0.0073(4) -0.0015(4)
O2 0.0443(6) 0.0320(6) 0.0345(6) -0.0080(5) 0.0074(4) -0.0040(5)
O6 0.0376(5) 0.0338(6) 0.0272(5) 0.0074(5) 0.0036(4) -0.0043(4)
O5 0.0368(5) 0.0355(7) 0.0354(5) 0.0026(5) 0.0018(4) -0.0031(5)
O3 0.0404(5) 0.0261(6) 0.0380(6) -0.0063(5) 0.0114(4) -0.0051(4)
O1 0.0426(6) 0.0285(6) 0.0289(5) -0.0053(5) 0.0104(4) -0.0054(4)
C007 0.0343(6) 0.0220(7) 0.0330(7) 0.0008(5) 0.0094(5) -0.0005(5)
C13 0.0327(6) 0.0245(7) 0.0315(6) 0.0012(5) 0.0061(5) -0.0010(5)
C15 0.0318(6) 0.0214(7) 0.0318(6) 0.0003(5) 0.0047(5) -0.0024(5)
C18 0.0395(7) 0.0283(8) 0.0266(7) 0.0012(6) 0.0061(5) -0.0010(5)
C16 0.0435(7) 0.0274(8) 0.0274(6) 0.0041(6) 0.0061(5) -0.0018(5)
C14 0.0357(7) 0.0228(7) 0.0315(7) -0.0010(5) 0.0076(5) -0.0029(5)
C3 0.0442(8) 0.0337(9) 0.0286(7) 0.0020(7) 0.0057(6) 0.0013(6)
C7 0.0398(7) 0.0268(8) 0.0298(7) 0.0001(6) 0.0071(5) -0.0025(6)
C5 0.0409(7) 0.0290(8) 0.0283(7) 0.0020(6) 0.0064(6) -0.0010(6)
C9 0.0385(7) 0.0283(8) 0.0286(7) 0.0001(6) 0.0077(5) -0.0022(5)
C10 0.0351(7) 0.0283(8) 0.0281(7) -0.0005(6) 0.0048(5) -0.0021(5)
C20 0.0382(7) 0.0283(8) 0.0255(6) 0.0004(6) 0.0057(5) -0.0001(5)
C12 0.0351(7) 0.0306(9) 0.0282(6) -0.0032(6) 0.0052(5) -0.0048(5)
C25 0.0419(7) 0.0304(9) 0.0298(7) -0.0007(7) 0.0087(6) 0.0019(6)
C17 0.0460(8) 0.0295(9) 0.0318(7) -0.0031(7) 0.0102(6) -0.0033(6)
C21 0.0400(7) 0.0277(8) 0.0267(7) -0.0018(6) 0.0058(5) -0.0005(5)
C24 0.0409(7) 0.0273(8) 0.0293(7) 0.0000(6) 0.0069(5) 0.0006(6)
C22 0.0399(7) 0.0280(8) 0.0257(7) 0.0004(6) 0.0061(5) 0.0002(5)
C26 0.0455(8) 0.0352(9) 0.0340(7) -0.0009(7) 0.0120(6) -0.0004(6)
C23 0.0400(7) 0.0274(8) 0.0280(7) -0.0006(6) 0.0073(5) 0.0004(6)
C4 0.0415(7) 0.0308(9) 0.0281(7) 0.0027(6) 0.0066(6) -0.0005(6)
C2 0.0460(8) 0.0431(10) 0.0306(7) 0.0015(7) 0.0082(6) -0.0014(7)
C19 0.0420(7) 0.0295(9) 0.0272(7) -0.0021(6) 0.0083(5) -0.0019(6)
C8 0.0394(7) 0.0271(8) 0.0289(7) 0.0012(6) 0.0061(5) -0.0018(6)
C11 0.0370(7) 0.0274(8) 0.0298(7) -0.0013(6) 0.0069(5) -0.0046(5)
C6 0.0397(7) 0.0288(8) 0.0289(7) 0.0020(6) 0.0072(5) -0.0010(6)
C27 0.0587(10) 0.0485(12) 0.0345(8) -0.0052(9) 0.0169(7) 0.0008(8)
C1 0.0586(11) 0.0606(14) 0.0339(8) -0.0018(10) 0.0138(8) 0.0020(8)

loop_
_atom_type_symbol
_atom_type_scat_dispersion_real
_atom_type_scat_dispersion_imag
_atom_type_scat_Cromer_Mann_a1
_atom_type_scat_Cromer_Mann_a2
_atom_type_scat_Cromer_Mann_a3
_atom_type_scat_Cromer_Mann_a4
_atom_type_scat_Cromer_Mann_b1
_atom_type_scat_Cromer_Mann_b2
_atom_type_scat_Cromer_Mann_b3
_atom_type_scat_Cromer_Mann_b4
_atom_type_scat_Cromer_Mann_c
_atom_type_scat_source
_atom_type_scat_dispersion_source
C 0.00313 0.00162 2.31000 1.02000 1.58860 0.86500 20.84390 10.20750 0.56870 51.65120 0.21560 'International Tables Volume C Table 6.1.1.4 (pp. 500-502)' brennan
H 0.00000 0.00000 0.49300 0.32291 0.14019 0.04081 10.51090 26.12570 3.14236 57.79970 0.00304 'International Tables Volume C Table 6.1.1.4 (pp. 500-502)' brennan
O 0.01085 0.00610 3.04850 2.28680 1.54630 0.86700 13.27710 5.70110 0.32390 32.90890 0.25080 'International Tables Volume C Table 6.1.1.4 (pp. 500-502)' brennan

loop_
_geom_angle_atom_site_label_1
_geom_angle_atom_site_label_2
_geom_angle_atom_site_label_3
_geom_angle
_geom_angle_site_symmetry_1
_geom_angle_site_symmetry_3
_geom_angle_publ_flag
H4 O4 C15 108(3) . . ?
C16 O6 C007 114.82(11) . . ?
H3 O3 C14 103.7(18) . . ?
C12 O1 C13 117.11(12) . . ?
O5 C007 O6 124.84(14) . . ?
C15 C007 O6 111.45(12) . . ?
C15 C007 O5 123.71(13) . . ?
O1 C13 O2 124.93(14) . . ?
C14 C13 O2 123.74(13) . . ?
C14 C13 O1 111.31(13) . . ?
C007 C15 O4 108.45(11) . . ?
C14 C15 O4 111.42(11) . . ?
C14 C15 C007 110.38(12) . . ?
H15 C15 O4 108.85(8) . . ?
H15 C15 C007 108.85(7) . . ?
H15 C15 C14 108.85(7) . . ?
C19 C18 C17 112.29(14) . . ?
H18a C18 C17 109.15(9) . . ?
H18a C18 C19 109.15(8) . . ?
H18b C18 C17 109.15(9) . . ?
H18b C18 C19 109.15(9) . . ?
H18b C18 H18a 107.9 . . ?
C17 C16 O6 110.98(14) . . ?
H16a C16 O6 109.44(8) . . ?
H16a C16 C17 109.44(9) . . ?
H16b C16 O6 109.44(8) . . ?
H16b C16 C17 109.44(9) . . ?
H16b C16 H16a 108.0 . . ?
C13 C14 O3 109.78(11) . . ?
C15 C14 O3 109.72(12) . . ?
C15 C14 C13 109.20(13) . . ?
H14 C14 O3 109.37(9) . . ?
H14 C14 C13 109.37(8) . . ?
H14 C14 C15 109.37(8) . . ?
C2 C3 C4 113.79(15) . . ?
H3a C3 C4 108.80(9) . . ?
H3a C3 C2 108.80(9) . . ?
H3b C3 C4 108.80(9) . . ?
H3b C3 C2 108.80(9) . . ?
H3b C3 H3a 107.7 . . ?
C6 C7 C8 112.98(13) . . ?
H7a C7 C8 108.99(9) . . ?
H7a C7 C6 108.99(8) . . ?
H7b C7 C8 108.99(8) . . ?
H7b C7 C6 108.99(8) . . ?
H7b C7 H7a 107.8 . . ?
C6 C5 C4 113.52(14) . . ?
H5a C5 C4 108.86(9) . . ?
H5a C5 C6 108.86(8) . . ?
H5b C5 C4 108.86(8) . . ?
H5b C5 C6 108.86(9) . . ?
H5b C5 H5a 107.7 . . ?
C8 C9 C10 112.90(13) . . ?
H9a C9 C10 109.01(8) . . ?
H9a C9 C8 109.01(8) . . ?
H9b C9 C10 109.01(8) . . ?
H9b C9 C8 109.01(8) . . ?
H9b C9 H9a 107.8 . . ?
C11 C10 C9 112.59(14) . . ?
H10a C10 C9 109.08(8) . . ?
H10a C10 C11 109.08(8) . . ?
H10b C10 C9 109.08(8) . . ?
H10b C10 C11 109.08(9) . . ?
H10b C10 H10a 107.8 . . ?
C19 C20 C21 113.33(14) . . ?
H20a C20 C21 108.91(8) . . ?
H20a C20 C19 108.91(8) . . ?
H20b C20 C21 108.91(8) . . ?
H20b C20 C19 108.91(8) . . ?
H20b C20 H20a 107.7 . . ?
C11 C12 O1 106.87(13) . . ?
H12a C12 O1 110.35(8) . . ?
H12a C12 C11 110.35(9) . . ?
H12b C12 O1 110.35(7) . . ?
H12b C12 C11 110.35(8) . . ?
H12b C12 H12a 108.6 . . ?
C26 C25 C24 113.90(14) . . ?
H25a C25 C24 108.78(9) . . ?
H25a C25 C26 108.78(9) . . ?
H25b C25 C24 108.78(9) . . ?
H25b C25 C26 108.78(9) . . ?
H25b C25 H25a 107.7 . . ?
C16 C17 C18 112.35(14) . . ?
H17a C17 C18 109.13(9) . . ?
H17a C17 C16 109.13(9) . . ?
H17b C17 C18 109.13(9) . . ?
H17b C17 C16 109.13(9) . . ?
H17b C17 H17a 107.9 . . ?
C22 C21 C20 113.55(14) . . ?
H21a C21 C20 108.86(8) . . ?
H21a C21 C22 108.86(8) . . ?
H21b C21 C20 108.86(8) . . ?
H21b C21 C22 108.86(8) . . ?
H21b C21 H21a 107.7 . . ?
C23 C24 C25 113.52(14) . . ?
H24a C24 C25 108.86(9) . . ?
H24a C24 C23 108.86(9) . . ?
H24b C24 C25 108.86(9) . . ?
H24b C24 C23 108.86(9) . . ?
H24b C24 H24a 107.7 . . ?
C23 C22 C21 113.81(14) . . ?
H22a C22 C21 108.80(8) . . ?
H22a C22 C23 108.80(8) . . ?
H22b C22 C21 108.80(8) . . ?
H22b C22 C23 108.80(8) . . ?
H22b C22 H22a 107.7 . . ?
C27 C26 C25 112.82(15) . . ?
H26a C26 C25 109.02(9) . . ?
H26a C26 C27 109.02(10) . . ?
H26b C26 C25 109.02(9) . . ?
H26b C26 C27 109.02(11) . . ?
H26b C26 H26a 107.8 . . ?
C22 C23 C24 113.65(14) . . ?
H23a C23 C24 108.83(9) . . ?
H23a C23 C22 108.83(8) . . ?
H23b C23 C24 108.83(9) . . ?
H23b C23 C22 108.83(8) . . ?
H23b C23 H23a 107.7 . . ?
C5 C4 C3 114.02(14) . . ?
H4a C4 C3 108.75(9) . . ?
H4a C4 C5 108.75(9) . . ?
H4b C4 C3 108.75(9) . . ?
H4b C4 C5 108.75(8) . . ?
H4b C4 H4a 107.6 . . ?
C1 C2 C3 113.04(17) . . ?
H2a C2 C3 108.97(9) . . ?
H2a C2 C1 108.97(11) . . ?
H2b C2 C3 108.97(9) . . ?
H2b C2 C1 108.97(11) . . ?
H2b C2 H2a 107.8 . . ?
C20 C19 C18 113.84(14) . . ?
H19a C19 C18 108.79(8) . . ?
H19a C19 C20 108.79(8) . . ?
H19b C19 C18 108.79(9) . . ?
H19b C19 C20 108.79(8) . . ?
H19b C19 H19a 107.7 . . ?
C9 C8 C7 113.85(14) . . ?
H8a C8 C7 108.79(8) . . ?
H8a C8 C9 108.79(8) . . ?
H8b C8 C7 108.79(9) . . ?
H8b C8 C9 108.79(8) . . ?
H8b C8 H8a 107.7 . . ?
C12 C11 C10 112.09(13) . . ?
H11a C11 C10 109.19(8) . . ?
H11a C11 C12 109.19(8) . . ?
H11b C11 C10 109.19(9) . . ?
H11b C11 C12 109.19(9) . . ?
H11b C11 H11a 107.9 . . ?
C5 C6 C7 113.92(14) . . ?
H6a C6 C7 108.77(8) . . ?
H6a C6 C5 108.77(9) . . ?
H6b C6 C7 108.77(8) . . ?
H6b C6 C5 108.77(8) . . ?
H6b C6 H6a 107.7 . . ?
H27a C27 C26 109.5 . . ?
H27b C27 C26 109.5 . . ?
H27b C27 H27a 109.5 . . ?
H27c C27 C26 109.5 . . ?
H27c C27 H27a 109.5 . . ?
H27c C27 H27b 109.5 . . ?
H1a C1 C2 109.5 . . ?
H1b C1 C2 109.5 . . ?
H1b C1 H1a 109.5 . . ?
H1c C1 C2 109.5 . . ?
H1c C1 H1a 109.5 . . ?
H1c C1 H1b 109.5 . . ?

loop_
_geom_bond_atom_site_label_1
_geom_bond_atom_site_label_2
_geom_bond_distance
_geom_bond_site_symmetry_2
_geom_bond_publ_flag
O4 C15 1.4041(18) . ?
O4 H4 0.887(18) . ?
O2 C13 1.204(2) . ?
O6 C007 1.3359(18) . ?
O6 C16 1.4593(18) . ?
O5 C007 1.194(2) . ?
O3 C14 1.4157(18) . ?
O3 H3 0.834(17) . ?
O1 C13 1.3389(19) . ?
O1 C12 1.4502(18) . ?
C007 C15 1.528(2) . ?
C13 C14 1.521(2) . ?
C15 C14 1.538(2) . ?
C15 H15 0.9800 . ?
C18 C17 1.526(2) . ?
C18 C19 1.523(2) . ?
C18 H18a 0.9700 . ?
C18 H18b 0.9700 . ?
C16 C17 1.518(2) . ?
C16 H16a 0.9700 . ?
C16 H16b 0.9700 . ?
C14 H14 0.9800 . ?
C3 C4 1.519(2) . ?
C3 C2 1.522(2) . ?
C3 H3a 0.9700 . ?
C3 H3b 0.9700 . ?
C7 C8 1.524(2) . ?
C7 C6 1.527(2) . ?
C7 H7a 0.9700 . ?
C7 H7b 0.9700 . ?
C5 C4 1.519(2) . ?
C5 C6 1.521(2) . ?
C5 H5a 0.9700 . ?
C5 H5b 0.9700 . ?
C9 C10 1.523(2) . ?
C9 C8 1.525(2) . ?
C9 H9a 0.9700 . ?
C9 H9b 0.9700 . ?
C10 C11 1.522(2) . ?
C10 H10a 0.9700 . ?
C10 H10b 0.9700 . ?
C20 C21 1.520(2) . ?
C20 C19 1.522(2) . ?
C20 H20a 0.9700 . ?
C20 H20b 0.9700 . ?
C12 C11 1.511(2) . ?
C12 H12a 0.9700 . ?
C12 H12b 0.9700 . ?
C25 C24 1.521(2) . ?
C25 C26 1.523(2) . ?
C25 H25a 0.9700 . ?
C25 H25b 0.9700 . ?
C17 H17a 0.9700 . ?
C17 H17b 0.9700 . ?
C21 C22 1.524(2) . ?
C21 H21a 0.9700 . ?
C21 H21b 0.9700 . ?
C24 C23 1.522(2) . ?
C24 H24a 0.9700 . ?
C24 H24b 0.9700 . ?
C22 C23 1.521(2) . ?
C22 H22a 0.9700 . ?
C22 H22b 0.9700 . ?
C26 C27 1.520(2) . ?
C26 H26a 0.9700 . ?
C26 H26b 0.9700 . ?
C23 H23a 0.9700 . ?
C23 H23b 0.9700 . ?
C4 H4a 0.9700 . ?
C4 H4b 0.9700 . ?
C2 C1 1.526(3) . ?
C2 H2a 0.9700 . ?
C2 H2b 0.9700 . ?
C19 H19a 0.9700 . ?
C19 H19b 0.9700 . ?
C8 H8a 0.9700 . ?
C8 H8b 0.9700 . ?
C11 H11a 0.9700 . ?
C11 H11b 0.9700 . ?
C6 H6a 0.9700 . ?
C6 H6b 0.9700 . ?
C27 H27a 0.9600 . ?
C27 H27b 0.9600 . ?
C27 H27c 0.9600 . ?
C1 H1a 0.9600 . ?
C1 H1b 0.9600 . ?
C1 H1c 0.9600 . ?

loop_
_geom_torsion_atom_site_label_1
_geom_torsion_atom_site_label_2
_geom_torsion_atom_site_label_3
_geom_torsion_atom_site_label_4
_geom_torsion
_geom_torsion_site_symmetry_1
_geom_torsion_site_symmetry_2
_geom_torsion_site_symmetry_3
_geom_torsion_site_symmetry_4
_geom_torsion_publ_flag
O4 C15 C007 O6 -170.20(12) . . . . ?
O4 C15 C007 O5 10.09(16) . . . . ?
O4 C15 C14 O3 -57.09(13) . . . . ?
O4 C15 C14 C13 63.27(12) . . . . ?
O2 C13 O1 C12 -5.4(2) . . . . ?
O2 C13 C14 O3 154.47(16) . . . . ?
O2 C13 C14 C15 34.14(17) . . . . ?
O6 C007 C15 C14 67.48(14) . . . . ?
O6 C16 C17 C18 -170.55(12) . . . . ?
O5 C007 C15 C14 -112.22(16) . . . . ?
O3 C14 C13 O1 -27.04(15) . . . . ?
O3 C14 C15 C007 63.47(13) . . . . ?
O1 C13 C14 C15 -147.37(13) . . . . ?
O1 C12 C11 C10 172.04(12) . . . . ?
C007 C15 C14 C13 -176.17(12) . . . . ?
C18 C19 C20 C21 178.58(14) . . . . ?
C3 C4 C5 C6 -179.89(14) . . . . ?
C7 C8 C9 C10 177.91(14) . . . . ?
C7 C6 C5 C4 179.47(14) . . . . ?
C9 C10 C11 C12 179.26(13) . . . . ?
C20 C21 C22 C23 179.71(13) . . . . ?
C25 C24 C23 C22 -179.45(14) . . . . ?
C21 C22 C23 C24 -178.97(14) . . . . ?

loop_
_restr_distance_atom_site_label_1
_restr_distance_atom_site_label_2
_restr_distance_site_symmetry_2
_restr_distance_target
_restr_distance_target_weight_param
_restr_distance_diff
O4 H4 1 0.8500 0.0200 -0.0370
O3 H3 1 0.8500 0.0200 0.0163
